data_7102254
loop_
_publ_author_name
'Ly, Hanh V'
'Tuononen, Heikki M'
'Parvez, Masood'
'Roesler, Roland'

_publ_section_title
;
 Assembly of a planar, tricyclic B4N8 framework with s-indacene
 structure.
;
_journal_issue 43
_journal_name_full 'Chemical communications (Cambridge, England)'
_journal_page_first 4522
_journal_page_last 4524
_journal_paper_doi 10.1039/b709270a
_journal_year 2007
_chemical_formula_sum 'C18 H28 B4 N8'
_chemical_formula_weight 399.72
_chemical_name_systematic
;
?
;
_space_group_IT_number 2
_symmetry_cell_setting triclinic
_symmetry_space_group_name_Hall '-P 1'
_symmetry_space_group_name_H-M 'P -1'
_atom_sites_solution_hydrogens geom
_atom_sites_solution_primary direct
_atom_sites_solution_secondary difmap
_cell_angle_alpha 75.88(3)
_cell_angle_beta 83.19(4)
_cell_angle_gamma 76.55(4)
_cell_formula_units_Z 2
_cell_length_a 7.240(3)
_cell_length_b 9.157(6)
_cell_length_c 16.983(12)
_cell_measurement_reflns_used 6791
_cell_measurement_temperature 173(2)
_cell_measurement_theta_max 25.0
_cell_measurement_theta_min 3.1
_cell_volume 1059.7(11)
_computing_cell_refinement 'HKL DENZO (Otwinowski & Minor, 1997)'
_computing_data_collection 'COLLECT (Hooft, 1998)'
_computing_data_reduction 'SCALEPACK (Otwinowski & Minor, 1997)'
_computing_molecular_graphics 'ORTEPII (Johnson, 1976)'
_computing_publication_material 'SHELXL-97 (Sheldrick, 1997)'
_computing_structure_refinement 'SHELXL-97 (Sheldrick, 1997)'
_computing_structure_solution 'SAPI91 (Fan, 1991)'
_diffrn_ambient_temperature 173(2)
_diffrn_measured_fraction_theta_full 0.990
_diffrn_measured_fraction_theta_max 0.990
_diffrn_measurement_device_type 'Nonius KappaCCD'
_diffrn_measurement_method ' \w and \f '
_diffrn_radiation_monochromator graphite
_diffrn_radiation_source 'fine-focus sealed tube'
_diffrn_radiation_type MoK\a
_diffrn_radiation_wavelength 0.71073
_diffrn_reflns_av_R_equivalents 0.0306
_diffrn_reflns_av_sigmaI/netI 0.0463
_diffrn_reflns_limit_h_max 8
_diffrn_reflns_limit_h_min -8
_diffrn_reflns_limit_k_max 10
_diffrn_reflns_limit_k_min -10
_diffrn_reflns_limit_l_max 20
_diffrn_reflns_limit_l_min -20
_diffrn_reflns_number 6791
_diffrn_reflns_theta_full 24.98
_diffrn_reflns_theta_max 24.98
_diffrn_reflns_theta_min 3.08
_exptl_absorpt_coefficient_mu 0.077
_exptl_absorpt_correction_T_max 0.9954
_exptl_absorpt_correction_T_min 0.9878
_exptl_absorpt_correction_type multi-scan
_exptl_absorpt_process_details 'SORTAV: (Blessing, 1997)'
_exptl_crystal_colour colorless
_exptl_crystal_density_diffrn 1.253
_exptl_crystal_density_method 'not measured'
_exptl_crystal_description plate
_exptl_crystal_F_000 424
_exptl_crystal_size_max 0.16
_exptl_crystal_size_mid 0.12
_exptl_crystal_size_min 0.06
_refine_diff_density_max 0.174
_refine_diff_density_min -0.168
_refine_diff_density_rms 0.039
_refine_ls_extinction_method none
_refine_ls_goodness_of_fit_ref 1.013
_refine_ls_hydrogen_treatment constr
_refine_ls_matrix_type full
_refine_ls_number_parameters 277
_refine_ls_number_reflns 3693
_refine_ls_number_restraints 0
_refine_ls_restrained_S_all 1.013
_refine_ls_R_factor_all 0.0690
_refine_ls_R_factor_gt 0.0459
_refine_ls_shift/su_max 0.000
_refine_ls_shift/su_mean 0.000
_refine_ls_structure_factor_coef Fsqd
_refine_ls_weighting_details 'calc w=1/[\s^2^(Fo^2^)+(0.10P)^2^] where P=(Fo^2^+2Fc^2^)/3'
_refine_ls_weighting_scheme calc
_refine_ls_wR_factor_gt 0.1270
_refine_ls_wR_factor_ref 0.1464
_reflns_number_gt 2757
_reflns_number_total 3693
_reflns_threshold_expression >2sigma(I)
_cod_data_source_file b709270a.txt
_cod_data_source_block Compound_2
_cod_depositor_comments
;
The following automatic conversions were performed:
'_symmetry_cell_setting' value 'Triclinic' changed to 'triclinic'
according to '/home/saulius/struct/CIF-dictionaries/cif_core.dic'
dictionary named 'cif_core.dic' version 2.4.1 from
2010-06-29.

'_exptl_absorpt_correction_type' value 'Multi-scan' changed
to 'multi-scan' according to
'/home/saulius/struct/CIF-dictionaries/cif_core.dic' dictionary named
'cif_core.dic' version 2.4.1 from 2010-06-29.

Automatic conversion script
Id: cif_fix_enum 1527 2010-12-29 10:47:43Z saulius 
;
_cod_database_code 7102254

loop_
_symmetry_equiv_pos_as_xyz
'x, y, z'
'-x, -y, -z'

loop_
_atom_site_label
_atom_site_type_symbol
_atom_site_fract_x
_atom_site_fract_y
_atom_site_fract_z
_atom_site_U_iso_or_equiv
_atom_site_adp_type
_atom_site_occupancy
_atom_site_symmetry_multiplicity
_atom_site_calc_flag
_atom_site_refinement_flags
N1 N 0.4547(2) 0.67421(18) 0.46938(10) 0.0327(4) Uani 1 1 d .
N2 N 0.3577(2) 0.57347(17) 0.44513(10) 0.0305(4) Uani 1 1 d .
N3 N 0.2788(2) 0.34535(18) 0.43984(10) 0.0344(4) Uani 1 1 d .
N4 N 0.1610(2) 0.47095(18) 0.38764(10) 0.0344(4) Uani 1 1 d .
N5 N 0.1160(2) 0.84059(18) 0.00092(10) 0.0313(4) Uani 1 1 d .
N6 N 0.1615(2) 0.94038(18) 0.04587(10) 0.0294(4) Uani 1 1 d .
N7 N 0.1323(2) 1.16228(18) 0.09381(10) 0.0328(4) Uani 1 1 d .
N8 N 0.2996(2) 1.05211(18) 0.12411(10) 0.0334(4) Uani 1 1 d .
C1 C 0.5060(3) 0.7919(2) 0.40031(13) 0.0386(5) Uani 1 1 d .
H1A H 0.6040 0.8362 0.4153 0.046 Uiso 1 1 calc R
H1B H 0.3931 0.8733 0.3855 0.046 Uiso 1 1 calc R
H1C H 0.5550 0.7450 0.3539 0.046 Uiso 1 1 calc R
C2 C 0.3288(3) 0.2016(2) 0.41349(14) 0.0385(5) Uani 1 1 d .
H2A H 0.4314 0.1314 0.4453 0.046 Uiso 1 1 calc R
H2B H 0.3716 0.2213 0.3557 0.046 Uiso 1 1 calc R
H2C H 0.2173 0.1548 0.4217 0.046 Uiso 1 1 calc R
C3 C -0.0195(3) 0.4409(2) 0.37332(14) 0.0411(5) Uani 1 1 d .
H3A H -0.1001 0.5369 0.3455 0.049 Uiso 1 1 calc R
H3B H -0.0838 0.4005 0.4255 0.049 Uiso 1 1 calc R
H3C H 0.0038 0.3651 0.3394 0.049 Uiso 1 1 calc R
C4 C 0.0708(2) 0.7750(2) 0.36122(12) 0.0307(4) Uani 1 1 d .
C5 C 0.0134(3) 0.8834(2) 0.40919(13) 0.0356(5) Uani 1 1 d .
H5 H 0.0597 0.8606 0.4618 0.043 Uiso 1 1 calc R
C6 C -0.1093(3) 1.0236(2) 0.38236(14) 0.0386(5) Uani 1 1 d .
H6 H -0.1489 1.0940 0.4170 0.046 Uiso 1 1 calc R
C7 C -0.1735(3) 1.0603(2) 0.30507(14) 0.0408(5) Uani 1 1 d .
H7 H -0.2554 1.1571 0.2859 0.049 Uiso 1 1 calc R
C8 C -0.1185(3) 0.9565(2) 0.25587(13) 0.0391(5) Uani 1 1 d .
H8 H -0.1627 0.9814 0.2028 0.047 Uiso 1 1 calc R
C9 C 0.0010(3) 0.8163(2) 0.28374(12) 0.0359(5) Uani 1 1 d .
H9 H 0.0369 0.7455 0.2492 0.043 Uiso 1 1 calc R
C10 C 0.2795(3) 0.7411(3) -0.03037(14) 0.0423(5) Uani 1 1 d .
H10A H 0.2429 0.7056 -0.0751 0.051 Uiso 1 1 calc R
H10B H 0.3256 0.6521 0.0132 0.051 Uiso 1 1 calc R
H10C H 0.3807 0.7984 -0.0504 0.051 Uiso 1 1 calc R
C11 C 0.1516(3) 1.3213(2) 0.07565(14) 0.0391(5) Uani 1 1 d .
H11A H 0.0379 1.3881 0.0502 0.047 Uiso 1 1 calc R
H11B H 0.2639 1.3332 0.0383 0.047 Uiso 1 1 calc R
H11C H 0.1662 1.3500 0.1261 0.047 Uiso 1 1 calc R
C12 C 0.3570(3) 1.0676(2) 0.20025(13) 0.0391(5) Uani 1 1 d .
H12A H 0.4547 0.9774 0.2219 0.047 Uiso 1 1 calc R
H12B H 0.2464 1.0752 0.2395 0.047 Uiso 1 1 calc R
H12C H 0.4086 1.1608 0.1907 0.047 Uiso 1 1 calc R
C13 C 0.4627(3) 0.7621(2) 0.13028(12) 0.0312(4) Uani 1 1 d .
C14 C 0.4131(3) 0.6221(2) 0.16850(14) 0.0440(5) Uani 1 1 d .
H14 H 0.2827 0.6162 0.1746 0.053 Uiso 1 1 calc R
C15 C 0.5478(3) 0.4922(3) 0.19761(15) 0.0488(6) Uani 1 1 d .
H15 H 0.5092 0.3992 0.2245 0.059 Uiso 1 1 calc R
C16 C 0.7390(3) 0.4967(2) 0.18791(13) 0.0426(5) Uani 1 1 d .
H16 H 0.8321 0.4070 0.2074 0.051 Uiso 1 1 calc R
C17 C 0.7928(3) 0.6333(3) 0.14949(14) 0.0413(5) Uani 1 1 d .
H17 H 0.9237 0.6374 0.1420 0.050 Uiso 1 1 calc R
C18 C 0.6562(3) 0.7641(2) 0.12190(13) 0.0362(5) Uani 1 1 d .
H18 H 0.6953 0.8576 0.0966 0.043 Uiso 1 1 calc R
B1 B 0.4033(3) 0.4094(2) 0.47445(14) 0.0307(5) Uani 1 1 d .
B2 B 0.1986(3) 0.6129(3) 0.39548(14) 0.0311(5) Uani 1 1 d .
B3 B 0.0499(3) 1.0934(2) 0.04367(13) 0.0288(5) Uani 1 1 d .
B4 B 0.3112(3) 0.9123(3) 0.09939(14) 0.0312(5) Uani 1 1 d .

loop_
_atom_site_aniso_label
_atom_site_aniso_U_11
_atom_site_aniso_U_22
_atom_site_aniso_U_33
_atom_site_aniso_U_23
_atom_site_aniso_U_13
_atom_site_aniso_U_12
N1 0.0337(8) 0.0242(8) 0.0408(10) -0.0010(7) -0.0119(7) -0.0093(7)
N2 0.0296(8) 0.0234(8) 0.0404(10) -0.0055(7) -0.0101(7) -0.0069(6)
N3 0.0351(9) 0.0240(9) 0.0436(10) -0.0044(7) -0.0137(7) -0.0032(7)
N4 0.0314(8) 0.0275(9) 0.0436(10) -0.0022(7) -0.0143(7) -0.0053(7)
N5 0.0294(8) 0.0269(9) 0.0384(10) -0.0120(7) -0.0061(7) -0.0006(6)
N6 0.0289(8) 0.0260(8) 0.0336(9) -0.0080(7) -0.0059(6) -0.0030(6)
N7 0.0301(8) 0.0267(9) 0.0395(10) -0.0061(7) -0.0080(7) -0.0004(7)
N8 0.0292(8) 0.0306(9) 0.0394(10) -0.0073(7) -0.0129(7) 0.0006(7)
C1 0.0367(11) 0.0302(11) 0.0473(13) 0.0023(9) -0.0117(9) -0.0114(8)
C2 0.0394(11) 0.0298(11) 0.0487(13) -0.0117(9) -0.0082(9) -0.0065(8)
C3 0.0383(11) 0.0359(12) 0.0516(13) -0.0062(10) -0.0174(9) -0.0093(9)
C4 0.0276(9) 0.0281(10) 0.0361(11) -0.0032(8) -0.0066(8) -0.0073(8)
C5 0.0363(10) 0.0329(11) 0.0401(12) -0.0065(9) -0.0110(8) -0.0096(8)
C6 0.0344(11) 0.0280(11) 0.0553(14) -0.0124(10) -0.0062(9) -0.0054(8)
C7 0.0311(10) 0.0280(11) 0.0568(14) 0.0029(10) -0.0086(9) -0.0036(8)
C8 0.0350(10) 0.0415(12) 0.0361(11) 0.0025(10) -0.0099(8) -0.0068(9)
C9 0.0342(10) 0.0364(11) 0.0356(11) -0.0067(9) -0.0049(8) -0.0048(8)
C10 0.0354(11) 0.0399(12) 0.0530(14) -0.0222(10) -0.0089(9) 0.0048(9)
C11 0.0405(11) 0.0276(11) 0.0503(13) -0.0111(9) -0.0100(9) -0.0034(8)
C12 0.0415(11) 0.0369(12) 0.0413(12) -0.0111(10) -0.0131(9) -0.0052(9)
C13 0.0316(10) 0.0286(10) 0.0323(11) -0.0073(8) -0.0088(8) -0.0003(8)
C14 0.0324(11) 0.0340(12) 0.0610(15) -0.0055(10) 0.0001(10) -0.0051(9)
C15 0.0498(13) 0.0299(12) 0.0590(15) -0.0010(11) 0.0014(11) -0.0049(10)
C16 0.0426(12) 0.0364(12) 0.0431(13) -0.0074(10) -0.0142(9) 0.0073(9)
C17 0.0295(10) 0.0404(12) 0.0544(14) -0.0139(10) -0.0111(9) -0.0007(9)
C18 0.0331(10) 0.0334(11) 0.0421(12) -0.0072(9) -0.0059(8) -0.0066(8)
B1 0.0268(10) 0.0259(11) 0.0382(12) -0.0033(9) -0.0062(9) -0.0052(8)
B2 0.0291(10) 0.0277(12) 0.0348(12) -0.0027(9) -0.0057(9) -0.0057(9)
B3 0.0266(10) 0.0260(11) 0.0319(12) -0.0046(9) -0.0006(8) -0.0044(8)
B4 0.0293(10) 0.0290(12) 0.0342(12) -0.0047(9) -0.0044(9) -0.0054(9)

loop_
_atom_type_symbol
_atom_type_description
_atom_type_scat_dispersion_real
_atom_type_scat_dispersion_imag
_atom_type_scat_source
C C 0.0033 0.0016 'International Tables Vol C Tables 4.2.6.8 and 6.1.1.4'
H H 0.0000 0.0000 'International Tables Vol C Tables 4.2.6.8 and 6.1.1.4'
B B 0.0013 0.0007 'International Tables Vol C Tables 4.2.6.8 and 6.1.1.4'
N N 0.0061 0.0033 'International Tables Vol C Tables 4.2.6.8 and 6.1.1.4'

loop_
_geom_angle_atom_site_label_1
_geom_angle_atom_site_label_2
_geom_angle_atom_site_label_3
_geom_angle
_geom_angle_site_symmetry_1
_geom_angle_site_symmetry_3
B1 N1 N2 111.94(15) 2_666 .
B1 N1 C1 118.48(16) 2_666 .
N2 N1 C1 112.10(16) . .
B2 N2 B1 108.72(16) . .
B2 N2 N1 128.75(16) . .
B1 N2 N1 122.39(15) . .
B1 N3 N4 107.21(15) . .
B1 N3 C2 125.89(16) . .
N4 N3 C2 115.72(16) . .
B2 N4 N3 109.17(15) . .
B2 N4 C3 127.77(17) . .
N3 N4 C3 114.69(16) . .
B3 N5 N6 113.72(15) 2_575 .
B3 N5 C10 121.81(17) 2_575 .
N6 N5 C10 114.62(15) . .
B4 N6 N5 129.64(16) . .
B4 N6 B3 108.26(17) . .
N5 N6 B3 122.09(15) . .
B3 N7 N8 106.70(15) . .
B3 N7 C11 125.78(17) . .
N8 N7 C11 114.24(15) . .
B4 N8 N7 109.49(15) . .
B4 N8 C12 126.75(17) . .
N7 N8 C12 114.82(16) . .
N1 C1 H1A 109.5 . .
N1 C1 H1B 109.5 . .
H1A C1 H1B 109.5 . .
N1 C1 H1C 109.5 . .
H1A C1 H1C 109.5 . .
H1B C1 H1C 109.5 . .
N3 C2 H2A 109.5 . .
N3 C2 H2B 109.5 . .
H2A C2 H2B 109.5 . .
N3 C2 H2C 109.5 . .
H2A C2 H2C 109.5 . .
H2B C2 H2C 109.5 . .
N4 C3 H3A 109.5 . .
N4 C3 H3B 109.5 . .
H3A C3 H3B 109.5 . .
N4 C3 H3C 109.5 . .
H3A C3 H3C 109.5 . .
H3B C3 H3C 109.5 . .
C5 C4 C9 116.41(18) . .
C5 C4 B2 120.79(18) . .
C9 C4 B2 122.73(19) . .
C6 C5 C4 121.98(19) . .
C6 C5 H5 119.0 . .
C4 C5 H5 119.0 . .
C7 C6 C5 119.7(2) . .
C7 C6 H6 120.1 . .
C5 C6 H6 120.1 . .
C8 C7 C6 119.84(19) . .
C8 C7 H7 120.1 . .
C6 C7 H7 120.1 . .
C7 C8 C9 119.9(2) . .
C7 C8 H8 120.0 . .
C9 C8 H8 120.0 . .
C8 C9 C4 122.1(2) . .
C8 C9 H9 119.0 . .
C4 C9 H9 119.0 . .
N5 C10 H10A 109.5 . .
N5 C10 H10B 109.5 . .
H10A C10 H10B 109.5 . .
N5 C10 H10C 109.5 . .
H10A C10 H10C 109.5 . .
H10B C10 H10C 109.5 . .
N7 C11 H11A 109.5 . .
N7 C11 H11B 109.5 . .
H11A C11 H11B 109.5 . .
N7 C11 H11C 109.5 . .
H11A C11 H11C 109.5 . .
H11B C11 H11C 109.5 . .
N8 C12 H12A 109.5 . .
N8 C12 H12B 109.5 . .
H12A C12 H12B 109.5 . .
N8 C12 H12C 109.5 . .
H12A C12 H12C 109.5 . .
H12B C12 H12C 109.5 . .
C18 C13 C14 116.77(18) . .
C18 C13 B4 120.61(18) . .
C14 C13 B4 122.60(17) . .
C15 C14 C13 121.86(19) . .
C15 C14 H14 119.1 . .
C13 C14 H14 119.1 . .
C14 C15 C16 120.3(2) . .
C14 C15 H15 119.9 . .
C16 C15 H15 119.9 . .
C17 C16 C15 119.2(2) . .
C17 C16 H16 120.4 . .
C15 C16 H16 120.4 . .
C16 C17 C18 120.13(19) . .
C16 C17 H17 119.9 . .
C18 C17 H17 119.9 . .
C17 C18 C13 121.73(19) . .
C17 C18 H18 119.1 . .
C13 C18 H18 119.1 . .
N3 B1 N2 107.88(17) . .
N3 B1 N1 126.42(18) . 2_666
N2 B1 N1 125.67(18) . 2_666
N4 B2 N2 106.54(17) . .
N4 B2 C4 123.73(18) . .
N2 B2 C4 129.49(19) . .
N5 B3 N7 127.46(18) 2_575 .
N5 B3 N6 124.18(18) 2_575 .
N7 B3 N6 108.35(16) . .
N8 B4 N6 106.85(17) . .
N8 B4 C13 122.78(18) . .
N6 B4 C13 130.35(19) . .

loop_
_geom_bond_atom_site_label_1
_geom_bond_atom_site_label_2
_geom_bond_distance
_geom_bond_site_symmetry_2
N1 B1 1.436(3) 2_666
N1 N2 1.438(2) .
N1 C1 1.463(3) .
N2 B2 1.434(3) .
N2 B1 1.435(3) .
N3 B1 1.428(3) .
N3 N4 1.436(2) .
N3 C2 1.446(3) .
N4 B2 1.428(3) .
N4 C3 1.455(2) .
N5 B3 1.427(3) 2_575
N5 N6 1.437(2) .
N5 C10 1.449(3) .
N6 B4 1.435(3) .
N6 B3 1.440(3) .
N7 B3 1.427(3) .
N7 N8 1.441(2) .
N7 C11 1.449(3) .
N8 B4 1.423(3) .
N8 C12 1.453(3) .
C1 H1A 0.9800 .
C1 H1B 0.9800 .
C1 H1C 0.9800 .
C2 H2A 0.9800 .
C2 H2B 0.9800 .
C2 H2C 0.9800 .
C3 H3A 0.9800 .
C3 H3B 0.9800 .
C3 H3C 0.9800 .
C4 C5 1.394(3) .
C4 C9 1.399(3) .
C4 B2 1.570(3) .
C5 C6 1.387(3) .
C5 H5 0.9500 .
C6 C7 1.382(3) .
C6 H6 0.9500 .
C7 C8 1.376(3) .
C7 H7 0.9500 .
C8 C9 1.380(3) .
C8 H8 0.9500 .
C9 H9 0.9500 .
C10 H10A 0.9800 .
C10 H10B 0.9800 .
C10 H10C 0.9800 .
C11 H11A 0.9800 .
C11 H11B 0.9800 .
C11 H11C 0.9800 .
C12 H12A 0.9800 .
C12 H12B 0.9800 .
C12 H12C 0.9800 .
C13 C18 1.395(3) .
C13 C14 1.395(3) .
C13 B4 1.566(3) .
C14 C15 1.378(3) .
C14 H14 0.9500 .
C15 C16 1.383(3) .
C15 H15 0.9500 .
C16 C17 1.382(3) .
C16 H16 0.9500 .
C17 C18 1.384(3) .
C17 H17 0.9500 .
C18 H18 0.9500 .
B1 N1 1.436(3) 2_666
B3 N5 1.427(3) 2_575

loop_
_geom_torsion_atom_site_label_1
_geom_torsion_atom_site_label_2
_geom_torsion_atom_site_label_3
_geom_torsion_atom_site_label_4
_geom_torsion
_geom_torsion_site_symmetry_1
_geom_torsion_site_symmetry_4
B1 N1 N2 B2 174.62(19) 2_666 .
C1 N1 N2 B2 -49.5(3) . .
B1 N1 N2 B1 -0.6(3) 2_666 .
C1 N1 N2 B1 135.34(19) . .
B1 N3 N4 B2 -5.4(2) . .
C2 N3 N4 B2 -151.55(18) . .
B1 N3 N4 C3 -156.28(19) . .
C2 N3 N4 C3 57.6(2) . .
B3 N5 N6 B4 177.43(19) 2_575 .
C10 N5 N6 B4 -36.0(3) . .
B3 N5 N6 B3 -1.2(3) 2_575 .
C10 N5 N6 B3 145.38(19) . .
B3 N7 N8 B4 -5.2(2) . .
C11 N7 N8 B4 -148.77(18) . .
B3 N7 N8 C12 -154.87(17) . .
C11 N7 N8 C12 61.6(2) . .
C9 C4 C5 C6 1.2(3) . .
B2 C4 C5 C6 -175.79(17) . .
C4 C5 C6 C7 -1.9(3) . .
C5 C6 C7 C8 1.3(3) . .
C6 C7 C8 C9 -0.2(3) . .
C7 C8 C9 C4 -0.5(3) . .
C5 C4 C9 C8 0.0(3) . .
B2 C4 C9 C8 176.89(17) . .
C18 C13 C14 C15 0.8(3) . .
B4 C13 C14 C15 -177.9(2) . .
C13 C14 C15 C16 -1.4(4) . .
C14 C15 C16 C17 0.7(4) . .
C15 C16 C17 C18 0.6(3) . .
C16 C17 C18 C13 -1.3(3) . .
C14 C13 C18 C17 0.5(3) . .
B4 C13 C18 C17 179.28(19) . .
N4 N3 B1 N2 1.5(2) . .
C2 N3 B1 N2 143.24(19) . .
N4 N3 B1 N1 179.78(19) . 2_666
C2 N3 B1 N1 -38.5(3) . 2_666
B2 N2 B1 N3 2.9(2) . .
N1 N2 B1 N3 178.93(16) . .
B2 N2 B1 N1 -175.4(2) . 2_666
N1 N2 B1 N1 0.7(3) . 2_666
N3 N4 B2 N2 7.1(2) . .
C3 N4 B2 N2 153.1(2) . .
N3 N4 B2 C4 -167.77(18) . .
C3 N4 B2 C4 -21.8(3) . .
B1 N2 B2 N4 -6.1(2) . .
N1 N2 B2 N4 178.15(18) . .
B1 N2 B2 C4 168.4(2) . .
N1 N2 B2 C4 -7.4(3) . .
C5 C4 B2 N4 132.8(2) . .
C9 C4 B2 N4 -44.0(3) . .
C5 C4 B2 N2 -40.8(3) . .
C9 C4 B2 N2 142.4(2) . .
N8 N7 B3 N5 -178.75(18) . 2_575
C11 N7 B3 N5 -40.6(3) . 2_575
N8 N7 B3 N6 2.2(2) . .
C11 N7 B3 N6 140.33(19) . .
B4 N6 B3 N5 -177.56(18) . 2_575
N5 N6 B3 N5 1.3(3) . 2_575
B4 N6 B3 N7 1.5(2) . .
N5 N6 B3 N7 -179.59(15) . .
N7 N8 B4 N6 6.1(2) . .
C12 N8 B4 N6 151.23(19) . .
N7 N8 B4 C13 -172.75(17) . .
C12 N8 B4 C13 -27.7(3) . .
N5 N6 B4 N8 176.54(17) . .
B3 N6 B4 N8 -4.7(2) . .
N5 N6 B4 C13 -4.7(3) . .
B3 N6 B4 C13 174.1(2) . .
C18 C13 B4 N8 -54.3(3) . .
C14 C13 B4 N8 124.4(2) . .
C18 C13 B4 N6 127.1(2) . .
C14 C13 B4 N6 -54.2(3) . .
